data_1575723
loop_
_publ_author_name
'Jin, Yujie'
'Chen, Lianyu'
'Jiang, Chennuo'
'Liu, Jiyong'
'Zhang, Kang'
'Duttwyler, Simon'

_publ_section_title
;
 Microwave-assisted Pd-catalyzed B-N cross-coupling for efficient
 functionalization of the carbaborate
 [CB<sub>11</sub>H<sub>12</sub>]<sup/>.
;
_journal_issue 83
_journal_name_full 'Chemical communications (Cambridge, England)'
_journal_page_first 16262
_journal_page_last 16265
_journal_paper_doi 10.1039/d5cc04753f
_journal_volume 61
_journal_year 2025
_chemical_formula_moiety 'C26 H36 B22 N2, 2(C8 H20 N)'
_chemical_formula_sum 'C42 H76 B22 N4'
_chemical_formula_weight 874.88
_space_group_crystal_system orthorhombic
_space_group_IT_number 52
_space_group_name_Hall '-P 2a 2bc'
_space_group_name_H-M_alt 'P n n a'
_atom_sites_solution_hydrogens geom
_atom_sites_solution_primary dual
_audit_creation_date 2022-04-11
_audit_creation_method
;
Olex2 1.2
(compiled 2018.05.29 svn.r3508 for OlexSys, GUI svn.r5506)
;
_audit_update_record
;
2025-08-11 deposited with the CCDC.	2025-09-12 downloaded from the CCDC.
;
_cell_angle_alpha 90
_cell_angle_beta 90
_cell_angle_gamma 90
_cell_formula_units_Z 4
_cell_length_a 9.8245(4)
_cell_length_b 32.4522(10)
_cell_length_c 16.2721(6)
_cell_measurement_reflns_used 9884
_cell_measurement_temperature 170(2)
_cell_measurement_theta_max 26.99
_cell_measurement_theta_min 2.26
_cell_volume 5188.0(3)
_computing_cell_refinement 'SAINT V8.40B (Bruker Nano, Inc., 2019)'
_computing_data_collection 'Bruker Instrument Service vV6.2.14'
_computing_data_reduction 'SAINT V8.40B (Bruker Nano, Inc., 2019)'
_computing_molecular_graphics 'Olex2 (Dolomanov et al., 2009)'
_computing_publication_material 'Olex2 (Dolomanov et al., 2009)'
_computing_structure_refinement 'ShelXL (Sheldrick, 2015)'
_computing_structure_solution 'ShelXT (Sheldrick, 2015)'
_diffrn_ambient_temperature 170.0
_diffrn_measured_fraction_theta_full 1.000
_diffrn_measured_fraction_theta_max 0.999
_diffrn_measurement_device_type 'zju Bruker D8 Venture'
_diffrn_measurement_method '\f and \w scans'
_diffrn_radiation_type MoK\a
_diffrn_radiation_wavelength 0.71073
_diffrn_reflns_av_R_equivalents 0.0627
_diffrn_reflns_av_unetI/netI 0.0238
_diffrn_reflns_Laue_measured_fraction_full 1.000
_diffrn_reflns_Laue_measured_fraction_max 0.999
_diffrn_reflns_limit_h_max 12
_diffrn_reflns_limit_h_min -12
_diffrn_reflns_limit_k_max 41
_diffrn_reflns_limit_k_min -39
_diffrn_reflns_limit_l_max 20
_diffrn_reflns_limit_l_min -20
_diffrn_reflns_number 71887
_diffrn_reflns_point_group_measured_fraction_full 1.000
_diffrn_reflns_point_group_measured_fraction_max 0.999
_diffrn_reflns_theta_full 25.242
_diffrn_reflns_theta_max 27.121
_diffrn_reflns_theta_min 2.261
_diffrn_standards_number 0
_exptl_absorpt_coefficient_mu 0.058
_exptl_absorpt_correction_T_max 0.7455
_exptl_absorpt_correction_T_min 0.6882
_exptl_absorpt_correction_type multi-scan
_exptl_absorpt_process_details
;
SADABS-2016/2 (Bruker,2016/2) was used for absorption correction.
wR2(int) was 0.1133 before and 0.0653 after correction.
The Ratio of minimum to maximum transmission is 0.9231.
The \l/2 correction factor is Not present.
;
_exptl_crystal_colour colourless
_exptl_crystal_colour_primary colourless
_exptl_crystal_density_diffrn 1.120
_exptl_crystal_description block
_exptl_crystal_F_000 1864
_exptl_crystal_size_max 0.48
_exptl_crystal_size_mid 0.36
_exptl_crystal_size_min 0.3
_refine_diff_density_max 0.994
_refine_diff_density_min -0.384
_refine_diff_density_rms 0.065
_refine_ls_extinction_method none
_refine_ls_goodness_of_fit_ref 1.046
_refine_ls_hydrogen_treatment constr
_refine_ls_matrix_type full
_refine_ls_number_parameters 312
_refine_ls_number_reflns 5748
_refine_ls_number_restraints 0
_refine_ls_restrained_S_all 1.046
_refine_ls_R_factor_all 0.1008
_refine_ls_R_factor_gt 0.0798
_refine_ls_shift/su_max 0.001
_refine_ls_shift/su_mean 0.000
_refine_ls_structure_factor_coef Fsqd
_refine_ls_weighting_details 'w=1/[\s^2^(Fo^2^)+(0.1603P)^2^+3.3238P] where P=(Fo^2^+2Fc^2^)/3'
_refine_ls_weighting_scheme calc
_refine_ls_wR_factor_gt 0.2469
_refine_ls_wR_factor_ref 0.2724
_reflns_Friedel_coverage 0.000
_reflns_number_gt 4334
_reflns_number_total 5748
_reflns_threshold_expression 'I > 2\s(I)'
_cod_data_source_file d5cc04753f2.cif
_cod_data_source_block mo_220411_jyj_619
_cod_depositor_comments 'Adding full bibliography for 1575720--1575723.cif.'
_cod_database_code 1575723
_shelx_shelxl_version_number 2018/3
_shelx_space_group_comment
;
The symmetry employed for this shelxl refinement is uniquely defined
by the following loop, which should always be used as a source of
symmetry information in preference to the above space-group names.
They are only intended as comments.
;
_shelx_estimated_absorpt_t_max 0.983
_shelx_estimated_absorpt_t_min 0.973
_olex2_refinement_description
;
1. Fixed Uiso
 At 1.2 times of:
  All B(H) groups, All C(H) groups, All C(H,H) groups
 At 1.5 times of:
  All C(H,H,H) groups
2.a Secondary CH2 refined with riding coordinates:
 C15(H15A,H15B), C16(H16A,H16B), C19(H19A,H19B), C20(H20A,H20B)
2.b Aromatic/amide H refined with riding coordinates:
 C3(H3), C4(H4), C6(H6), C10(H10), C11(H11), C12(H12), C13(H13)
2.c Idealised Me refined as rotating group:
 C14(H14A,H14B,H14C), C17(H17A,H17B,H17C), C18(H18A,H18B,H18C), C21(H21A,H21B,
 H21C)
2.d Boron cage BH refined with riding coordinates:
 C1(H1), B1(H1A), B2(H2), B3(H3A), B4(H4A), B5(H5), B6(H6A), B7(H7), B8(H8),
 B9(H9), B10(H10A)
;
_olex2_submission_special_instructions 'No special instructions were received'

loop_
_space_group_symop_operation_xyz
'x, y, z'
'-x+1/2, -y, z'
'-x+1/2, y+1/2, -z+1/2'
'x, -y+1/2, -z+1/2'
'-x, -y, -z'
'x-1/2, y, -z'
'x-1/2, -y-1/2, z-1/2'
'-x, y-1/2, z-1/2'

loop_
_atom_site_label
_atom_site_type_symbol
_atom_site_fract_x
_atom_site_fract_y
_atom_site_fract_z
_atom_site_U_iso_or_equiv
_atom_site_adp_type
_atom_site_occupancy
_atom_site_site_symmetry_order
_atom_site_calc_flag
_atom_site_refinement_flags_posn
_atom_site_refinement_flags_adp
_atom_site_refinement_flags_occupancy
_atom_site_disorder_assembly
_atom_site_disorder_group
N1 N 0.6409(2) 0.37830(5) 0.33623(12) 0.0383(5) Uani 1 1 d . . . . .
C1 C 0.8423(3) 0.36265(8) 0.07194(17) 0.0527(7) Uani 1 1 d . . . . .
H1 H 0.891413 0.359147 0.010214 0.063 Uiso 1 1 calc R . . . .
C2 C 0.6034(3) 0.41588(7) 0.37304(15) 0.0410(6) Uani 1 1 d . . . . .
C3 C 0.6332(3) 0.45630(7) 0.34993(17) 0.0529(7) Uani 1 1 d . . . . .
H3 H 0.682112 0.461865 0.300799 0.064 Uiso 1 1 calc R . . . .
C4 C 0.5901(3) 0.48795(8) 0.40005(17) 0.0564(8) Uani 1 1 d . . . . .
H4 H 0.609629 0.515412 0.383634 0.068 Uiso 1 1 calc R . . . .
C5 C 0.5191(3) 0.48197(7) 0.47392(16) 0.0477(6) Uani 1 1 d . . . . .
C6 C 0.4893(3) 0.44168(7) 0.49586(16) 0.0460(6) Uani 1 1 d . . . . .
H6 H 0.439200 0.436280 0.544615 0.055 Uiso 1 1 calc R . . . .
C7 C 0.5327(3) 0.40899(7) 0.44654(14) 0.0408(5) Uani 1 1 d . . . . .
C8 C 0.5256(2) 0.36500(7) 0.45753(14) 0.0384(5) Uani 1 1 d . . . . .
C9 C 0.5984(2) 0.34745(7) 0.39054(14) 0.0361(5) Uani 1 1 d . . . . .
C10 C 0.6231(3) 0.30502(7) 0.38952(15) 0.0423(6) Uani 1 1 d . . . . .
H10 H 0.676867 0.292868 0.347467 0.051 Uiso 1 1 calc R . . . .
C11 C 0.5672(3) 0.28122(7) 0.45153(16) 0.0480(6) Uani 1 1 d . . . . .
H11 H 0.583874 0.252391 0.451710 0.058 Uiso 1 1 calc R . . . .
C12 C 0.4864(3) 0.29830(8) 0.51427(16) 0.0509(7) Uani 1 1 d . . . . .
H12 H 0.444775 0.280926 0.553964 0.061 Uiso 1 1 calc R . . . .
C13 C 0.4681(3) 0.34011(7) 0.51785(15) 0.0459(6) Uani 1 1 d . . . . .
H13 H 0.416563 0.352006 0.561186 0.055 Uiso 1 1 calc R . . . .
B1 B 0.6951(4) 0.33672(9) 0.0897(2) 0.0514(7) Uani 1 1 d . . . . .
H1A H 0.643351 0.316259 0.043884 0.062 Uiso 1 1 calc R . . . .
B2 B 0.8492(3) 0.32193(9) 0.13747(19) 0.0483(7) Uani 1 1 d . . . . .
H2 H 0.898854 0.291666 0.123415 0.058 Uiso 1 1 calc R . . . .
B3 B 0.9471(3) 0.36728(10) 0.1553(2) 0.0508(7) Uani 1 1 d . . . . .
H3A H 1.060993 0.367065 0.152856 0.061 Uiso 1 1 calc R . . . .
B4 B 0.8512(3) 0.40951(9) 0.11859(19) 0.0509(7) Uani 1 1 d . . . . .
H4A H 0.902476 0.437340 0.092128 0.061 Uiso 1 1 calc R . . . .
B5 B 0.6954(4) 0.39043(10) 0.0778(2) 0.0536(7) Uani 1 1 d . . . . .
H5 H 0.643872 0.405500 0.024243 0.064 Uiso 1 1 calc R . . . .
B6 B 0.6020(3) 0.36789(9) 0.1590(2) 0.0474(7) Uani 1 1 d . . . . .
H6A H 0.488038 0.368118 0.160542 0.057 Uiso 1 1 calc R . . . .
B7 B 0.6978(3) 0.32524(8) 0.19592(18) 0.0417(6) Uani 1 1 d . . . . .
H7 H 0.646446 0.297215 0.221440 0.050 Uiso 1 1 calc R . . . .
B8 B 0.8555(3) 0.34422(9) 0.23684(18) 0.0420(6) Uani 1 1 d . . . . .
H8 H 0.908661 0.328669 0.289234 0.050 Uiso 1 1 calc R . . . .
B9 B 0.8562(3) 0.39871(9) 0.22479(18) 0.0438(6) Uani 1 1 d . . . . .
H9 H 0.909458 0.419447 0.269419 0.053 Uiso 1 1 calc R . . . .
B10 B 0.6994(3) 0.41306(8) 0.17550(18) 0.0449(6) Uani 1 1 d . . . . .
H10A H 0.648799 0.443425 0.187303 0.054 Uiso 1 1 calc R . . . .
B11 B 0.7020(3) 0.37298(7) 0.25219(17) 0.0369(6) Uani 1 1 d . . . . .
N2 N 0.2593(3) 0.250000 0.250000 0.0342(6) Uani 1 2 d S T P . .
C14 C 0.2818(3) 0.28426(9) 0.10929(16) 0.0564(7) Uani 1 1 d . . . . .
H14A H 0.349688 0.295223 0.070939 0.085 Uiso 1 1 calc GR . . . .
H14B H 0.219889 0.306388 0.126030 0.085 Uiso 1 1 calc GR . . . .
H14C H 0.229861 0.262311 0.082340 0.085 Uiso 1 1 calc GR . . . .
C15 C 0.3528(2) 0.26709(8) 0.18409(15) 0.0429(6) Uani 1 1 d . . . . .
H15A H 0.409104 0.289179 0.208699 0.051 Uiso 1 1 calc R . . . .
H15B H 0.415177 0.244879 0.166154 0.051 Uiso 1 1 calc R . . . .
C16 C 0.1680(2) 0.28357(7) 0.28358(16) 0.0437(6) Uani 1 1 d . . . . .
H16A H 0.108117 0.271345 0.326000 0.052 Uiso 1 1 calc R . . . .
H16B H 0.109011 0.293580 0.238493 0.052 Uiso 1 1 calc R . . . .
C17 C 0.2409(3) 0.32026(8) 0.3209(2) 0.0566(7) Uani 1 1 d . . . . .
H17A H 0.296666 0.333704 0.278823 0.085 Uiso 1 1 calc GR . . . .
H17B H 0.299381 0.310895 0.366003 0.085 Uiso 1 1 calc GR . . . .
H17C H 0.173681 0.339883 0.342122 0.085 Uiso 1 1 calc GR . . . .
N3 N 0.250000 0.500000 0.2138(3) 0.0720(11) Uani 1 2 d S T P . .
C18 C 0.2968(7) 0.4471(2) 0.1108(4) 0.139(2) Uani 1 1 d . . . . .
H18A H 0.238433 0.460785 0.070308 0.209 Uiso 1 1 calc GR . . . .
H18B H 0.242783 0.427106 0.142100 0.209 Uiso 1 1 calc GR . . . .
H18C H 0.370886 0.432728 0.082396 0.209 Uiso 1 1 calc GR . . . .
C19 C 0.3523(4) 0.47701(13) 0.1654(3) 0.0939(13) Uani 1 1 d . . . . .
H19A H 0.406474 0.496950 0.133036 0.113 Uiso 1 1 calc R . . . .
H19B H 0.415113 0.462974 0.203886 0.113 Uiso 1 1 calc R . . . .
C20 C 0.3306(4) 0.53010(13) 0.2691(3) 0.0975(15) Uani 1 1 d . . . . .
H20A H 0.394503 0.513788 0.303062 0.117 Uiso 1 1 calc R . . . .
H20B H 0.385929 0.548150 0.233167 0.117 Uiso 1 1 calc R . . . .
C21 C 0.2506(6) 0.55627(16) 0.3238(4) 0.127(2) Uani 1 1 d . . . . .
H21A H 0.182409 0.571346 0.291741 0.190 Uiso 1 1 calc GR . . . .
H21B H 0.310855 0.575904 0.351537 0.190 Uiso 1 1 calc GR . . . .
H21C H 0.204717 0.539103 0.364927 0.190 Uiso 1 1 calc GR . . . .

loop_
_atom_site_aniso_label
_atom_site_aniso_U_11
_atom_site_aniso_U_22
_atom_site_aniso_U_33
_atom_site_aniso_U_23
_atom_site_aniso_U_13
_atom_site_aniso_U_12
N1 0.0406(10) 0.0283(9) 0.0461(11) -0.0100(8) 0.0088(8) -0.0006(7)
C1 0.0639(17) 0.0484(14) 0.0460(14) -0.0138(11) 0.0093(12) 0.0009(12)
C2 0.0475(13) 0.0307(11) 0.0450(13) -0.0104(9) 0.0122(10) -0.0024(9)
C3 0.0706(18) 0.0342(12) 0.0540(15) -0.0090(11) 0.0311(13) -0.0079(11)
C4 0.082(2) 0.0307(12) 0.0563(16) -0.0091(11) 0.0319(15) -0.0097(12)
C5 0.0645(16) 0.0338(12) 0.0449(13) -0.0080(10) 0.0201(12) -0.0045(11)
C6 0.0637(16) 0.0360(11) 0.0384(12) -0.0071(10) 0.0156(11) -0.0046(11)
C7 0.0514(14) 0.0335(11) 0.0373(12) -0.0056(9) 0.0078(10) -0.0036(9)
C8 0.0468(13) 0.0339(11) 0.0345(11) -0.0033(9) -0.0019(9) -0.0011(9)
C9 0.0361(11) 0.0336(11) 0.0385(11) -0.0056(9) -0.0042(9) -0.0009(8)
C10 0.0443(13) 0.0343(11) 0.0483(13) -0.0071(10) -0.0110(10) 0.0036(9)
C11 0.0649(16) 0.0308(11) 0.0483(14) 0.0021(10) -0.0197(12) 0.0015(10)
C12 0.0754(18) 0.0389(12) 0.0385(13) 0.0074(10) -0.0119(12) -0.0064(12)
C13 0.0636(16) 0.0410(12) 0.0332(12) 0.0011(9) -0.0023(11) -0.0037(11)
B1 0.0626(18) 0.0448(15) 0.0467(16) -0.0151(13) -0.0046(14) -0.0045(13)
B2 0.0542(17) 0.0412(14) 0.0494(16) -0.0130(12) 0.0093(13) 0.0066(12)
B3 0.0385(14) 0.0585(17) 0.0553(17) -0.0161(14) 0.0113(13) 0.0005(12)
B4 0.0640(19) 0.0412(14) 0.0474(16) -0.0090(12) 0.0146(14) -0.0064(13)
B5 0.0659(19) 0.0469(16) 0.0480(16) -0.0078(13) -0.0042(14) 0.0038(14)
B6 0.0421(15) 0.0471(15) 0.0530(16) -0.0106(13) -0.0044(12) 0.0020(12)
B7 0.0437(14) 0.0359(12) 0.0456(14) -0.0124(11) 0.0016(12) -0.0023(10)
B8 0.0332(13) 0.0450(14) 0.0479(15) -0.0127(12) 0.0048(11) 0.0037(10)
B9 0.0415(14) 0.0437(14) 0.0462(15) -0.0137(12) 0.0083(12) -0.0094(11)
B10 0.0506(16) 0.0365(13) 0.0474(15) -0.0077(11) 0.0050(12) 0.0030(11)
B11 0.0337(12) 0.0324(12) 0.0445(14) -0.0119(10) 0.0031(10) -0.0013(9)
N2 0.0300(12) 0.0367(13) 0.0359(13) 0.0045(10) 0.000 0.000
C14 0.0679(18) 0.0603(16) 0.0409(14) 0.0136(12) 0.0014(12) 0.0016(14)
C15 0.0389(12) 0.0470(13) 0.0426(13) 0.0084(10) 0.0083(10) 0.0006(10)
C16 0.0365(12) 0.0448(13) 0.0497(14) -0.0004(11) 0.0043(10) 0.0055(9)
C17 0.0565(16) 0.0457(14) 0.0676(18) -0.0084(13) 0.0025(14) 0.0013(12)
N3 0.0479(19) 0.0475(19) 0.121(4) 0.000 0.000 -0.0111(15)
C18 0.139(5) 0.162(6) 0.117(4) -0.038(4) -0.004(4) 0.039(4)
C19 0.073(2) 0.083(3) 0.126(4) 0.021(3) 0.020(2) 0.013(2)
C20 0.084(3) 0.072(2) 0.137(4) 0.019(3) -0.031(3) -0.037(2)
C21 0.158(5) 0.087(3) 0.135(5) -0.031(3) -0.009(4) -0.049(3)

loop_
_atom_type_symbol
_atom_type_description
_atom_type_scat_dispersion_real
_atom_type_scat_dispersion_imag
_atom_type_scat_source
C C 0.0033 0.0016 'International Tables Vol C Tables 4.2.6.8 and 6.1.1.4'
H H 0.0000 0.0000 'International Tables Vol C Tables 4.2.6.8 and 6.1.1.4'
B B 0.0013 0.0007 'International Tables Vol C Tables 4.2.6.8 and 6.1.1.4'
N N 0.0061 0.0033 'International Tables Vol C Tables 4.2.6.8 and 6.1.1.4'

loop_
_geom_angle_atom_site_label_1
_geom_angle_atom_site_label_2
_geom_angle_atom_site_label_3
_geom_angle
_geom_angle_site_symmetry_1
_geom_angle_site_symmetry_3
_geom_angle_publ_flag
C2 N1 B11 126.25(19) . . ?
C9 N1 C2 105.83(18) . . ?
C9 N1 B11 127.69(18) . . ?
B1 C1 H1 118.0 . . ?
B1 C1 B2 62.75(18) . . ?
B1 C1 B3 114.9(2) . . ?
B1 C1 B4 114.2(2) . . ?
B1 C1 B5 62.04(19) . . ?
B2 C1 H1 117.8 . . ?
B2 C1 B3 63.01(19) . . ?
B2 C1 B4 114.4(2) . . ?
B2 C1 B5 114.2(2) . . ?
B3 C1 H1 117.5 . . ?
B4 C1 H1 117.9 . . ?
B4 C1 B3 62.39(18) . . ?
B4 C1 B5 63.01(18) . . ?
B5 C1 H1 117.9 . . ?
B5 C1 B3 114.8(2) . . ?
C3 C2 N1 130.1(2) . . ?
C3 C2 C7 118.9(2) . . ?
C7 C2 N1 110.8(2) . . ?
C2 C3 H3 120.8 . . ?
C4 C3 C2 118.5(2) . . ?
C4 C3 H3 120.8 . . ?
C3 C4 H4 118.1 . . ?
C3 C4 C5 123.8(2) . . ?
C5 C4 H4 118.1 . . ?
C4 C5 C5 120.2(3) . 5_666 ?
C6 C5 C4 117.1(2) . . ?
C6 C5 C5 122.7(3) . 5_666 ?
C5 C6 H6 119.9 . . ?
C5 C6 C7 120.3(2) . . ?
C7 C6 H6 119.9 . . ?
C2 C7 C8 106.76(19) . . ?
C6 C7 C2 121.4(2) . . ?
C6 C7 C8 131.8(2) . . ?
C9 C8 C7 106.1(2) . . ?
C13 C8 C7 133.1(2) . . ?
C13 C8 C9 120.8(2) . . ?
N1 C9 C8 110.34(19) . . ?
C10 C9 N1 130.2(2) . . ?
C10 C9 C8 119.4(2) . . ?
C9 C10 H10 120.9 . . ?
C11 C10 C9 118.1(2) . . ?
C11 C10 H10 120.9 . . ?
C10 C11 H11 118.9 . . ?
C10 C11 C12 122.2(2) . . ?
C12 C11 H11 118.9 . . ?
C11 C12 H12 120.2 . . ?
C13 C12 C11 119.7(2) . . ?
C13 C12 H12 120.2 . . ?
C8 C13 H13 120.3 . . ?
C12 C13 C8 119.5(2) . . ?
C12 C13 H13 120.3 . . ?
C1 B1 H1A 124.5 . . ?
C1 B1 B2 58.65(18) . . ?
C1 B1 B5 59.16(18) . . ?
C1 B1 B6 105.37(19) . . ?
C1 B1 B7 104.9(2) . . ?
B2 B1 H1A 121.3 . . ?
B2 B1 B6 108.5(2) . . ?
B5 B1 H1A 121.1 . . ?
B5 B1 B2 108.5(2) . . ?
B5 B1 B6 60.19(18) . . ?
B5 B1 B7 108.5(2) . . ?
B6 B1 H1A 121.9 . . ?
B7 B1 H1A 122.2 . . ?
B7 B1 B2 60.02(17) . . ?
B7 B1 B6 60.35(17) . . ?
C1 B2 B1 58.60(18) . . ?
C1 B2 H2 124.8 . . ?
C1 B2 B3 58.76(18) . . ?
C1 B2 B7 104.9(2) . . ?
C1 B2 B8 104.9(2) . . ?
B1 B2 H2 121.4 . . ?
B1 B2 B3 108.0(2) . . ?
B1 B2 B7 59.97(17) . . ?
B1 B2 B8 108.7(2) . . ?
B3 B2 H2 121.5 . . ?
B7 B2 H2 121.9 . . ?
B7 B2 B3 108.41(19) . . ?
B7 B2 B8 60.92(15) . . ?
B8 B2 H2 121.9 . . ?
B8 B2 B3 59.70(17) . . ?
C1 B3 B2 58.22(18) . . ?
C1 B3 H3A 124.9 . . ?
C1 B3 B4 58.60(18) . . ?
C1 B3 B8 104.6(2) . . ?
C1 B3 B9 104.7(2) . . ?
B2 B3 H3A 121.9 . . ?
B4 B3 B2 107.4(2) . . ?
B4 B3 H3A 121.7 . . ?
B4 B3 B8 108.1(2) . . ?
B8 B3 B2 59.90(17) . . ?
B8 B3 H3A 122.2 . . ?
B9 B3 B2 108.0(2) . . ?
B9 B3 H3A 122.1 . . ?
B9 B3 B4 59.92(17) . . ?
B9 B3 B8 60.44(16) . . ?
C1 B4 B3 59.01(17) . . ?
C1 B4 H4A 124.9 . . ?
C1 B4 B5 58.57(17) . . ?
C1 B4 B9 105.1(2) . . ?
C1 B4 B10 104.5(2) . . ?
B3 B4 H4A 121.1 . . ?
B3 B4 B5 108.3(2) . . ?
B5 B4 H4A 121.6 . . ?
B9 B4 B3 59.99(18) . . ?
B9 B4 H4A 121.6 . . ?
B9 B4 B5 108.7(2) . . ?
B10 B4 B3 108.9(2) . . ?
B10 B4 H4A 122.0 . . ?
B10 B4 B5 59.32(18) . . ?
B10 B4 B9 61.37(17) . . ?
C1 B5 B1 58.81(18) . . ?
C1 B5 B4 58.42(18) . . ?
C1 B5 H5 124.7 . . ?
C1 B5 B6 105.2(2) . . ?
C1 B5 B10 104.7(2) . . ?
B1 B5 B4 107.8(2) . . ?
B1 B5 H5 121.3 . . ?
B1 B5 B6 60.34(18) . . ?
B4 B5 H5 121.8 . . ?
B6 B5 B4 108.2(2) . . ?
B6 B5 H5 121.9 . . ?
B10 B5 B1 108.5(2) . . ?
B10 B5 B4 59.76(17) . . ?
B10 B5 H5 122.2 . . ?
B10 B5 B6 60.44(17) . . ?
B1 B6 H6A 122.3 . . ?
B1 B6 B7 59.79(17) . . ?
B1 B6 B10 106.9(2) . . ?
B1 B6 B11 107.8(2) . . ?
B5 B6 B1 59.47(18) . . ?
B5 B6 H6A 122.2 . . ?
B5 B6 B7 107.5(2) . . ?
B5 B6 B10 59.36(17) . . ?
B5 B6 B11 107.8(2) . . ?
B7 B6 H6A 121.8 . . ?
B7 B6 B11 60.12(15) . . ?
B10 B6 H6A 122.1 . . ?
B10 B6 B7 107.9(2) . . ?
B10 B6 B11 60.36(16) . . ?
B11 B6 H6A 121.5 . . ?
B1 B7 B2 60.01(18) . . ?
B1 B7 B6 59.85(18) . . ?
B1 B7 H7 121.8 . . ?
B1 B7 B8 107.7(2) . . ?
B1 B7 B11 108.4(2) . . ?
B2 B7 B6 108.1(2) . . ?
B2 B7 H7 121.9 . . ?
B2 B7 B8 59.63(16) . . ?
B2 B7 B11 107.85(19) . . ?
B6 B7 H7 121.3 . . ?
B6 B7 B8 108.36(19) . . ?
B6 B7 B11 60.94(15) . . ?
B8 B7 H7 122.0 . . ?
B8 B7 B11 59.75(14) . . ?
B11 B7 H7 121.4 . . ?
B2 B8 B7 59.45(16) . . ?
B2 B8 H8 121.8 . . ?
B2 B8 B9 107.8(2) . . ?
B2 B8 B11 108.1(2) . . ?
B3 B8 B2 60.40(17) . . ?
B3 B8 B7 107.8(2) . . ?
B3 B8 H8 121.6 . . ?
B3 B8 B9 59.68(16) . . ?
B3 B8 B11 108.2(2) . . ?
B7 B8 H8 122.0 . . ?
B9 B8 B7 107.66(19) . . ?
B9 B8 H8 122.0 . . ?
B9 B8 B11 60.04(15) . . ?
B11 B8 B7 60.25(14) . . ?
B11 B8 H8 121.4 . . ?
B3 B9 B8 59.88(16) . . ?
B3 B9 H9 121.7 . . ?
B3 B9 B10 107.3(2) . . ?
B3 B9 B11 108.59(19) . . ?
B4 B9 B3 60.09(18) . . ?
B4 B9 B8 107.78(19) . . ?
B4 B9 H9 121.9 . . ?
B4 B9 B10 59.20(17) . . ?
B4 B9 B11 108.3(2) . . ?
B8 B9 H9 121.8 . . ?
B8 B9 B10 107.67(18) . . ?
B8 B9 B11 60.31(14) . . ?
B10 B9 H9 122.3 . . ?
B11 B9 H9 121.0 . . ?
B11 B9 B10 60.40(16) . . ?
B4 B10 B6 108.9(2) . . ?
B4 B10 B9 59.43(18) . . ?
B4 B10 H10A 121.6 . . ?
B4 B10 B11 107.7(2) . . ?
B5 B10 B4 60.92(18) . . ?
B5 B10 B6 60.20(18) . . ?
B5 B10 B9 108.4(2) . . ?
B5 B10 H10A 121.0 . . ?
B5 B10 B11 109.02(19) . . ?
B6 B10 B9 108.4(2) . . ?
B6 B10 H10A 121.0 . . ?
B6 B10 B11 61.02(16) . . ?
B9 B10 H10A 122.1 . . ?
B9 B10 B11 59.47(15) . . ?
B11 B10 H10A 121.5 . . ?
N1 B11 B6 123.7(2) . . ?
N1 B11 B7 123.5(2) . . ?
N1 B11 B8 121.5(2) . . ?
N1 B11 B9 120.78(19) . . ?
N1 B11 B10 122.74(18) . . ?
B7 B11 B6 58.94(15) . . ?
B7 B11 B10 105.57(19) . . ?
B8 B11 B6 106.98(18) . . ?
B8 B11 B7 60.00(14) . . ?
B8 B11 B10 106.95(19) . . ?
B9 B11 B6 107.0(2) . . ?
B9 B11 B7 107.15(18) . . ?
B9 B11 B8 59.65(16) . . ?
B9 B11 B10 60.14(16) . . ?
B10 B11 B6 58.62(16) . . ?
C15 N2 C15 105.5(2) . 4 ?
C16 N2 C15 111.51(14) . 4 ?
C16 N2 C15 110.55(14) . . ?
C16 N2 C15 111.52(14) 4 . ?
C16 N2 C15 110.55(13) 4 4 ?
C16 N2 C16 107.3(2) 4 . ?
H14A C14 H14B 109.5 . . ?
H14A C14 H14C 109.5 . . ?
H14B C14 H14C 109.5 . . ?
C15 C14 H14A 109.5 . . ?
C15 C14 H14B 109.5 . . ?
C15 C14 H14C 109.5 . . ?
N2 C15 H15A 108.5 . . ?
N2 C15 H15B 108.5 . . ?
C14 C15 N2 115.2(2) . . ?
C14 C15 H15A 108.5 . . ?
C14 C15 H15B 108.5 . . ?
H15A C15 H15B 107.5 . . ?
N2 C16 H16A 108.4 . . ?
N2 C16 H16B 108.4 . . ?
N2 C16 C17 115.5(2) . . ?
H16A C16 H16B 107.5 . . ?
C17 C16 H16A 108.4 . . ?
C17 C16 H16B 108.4 . . ?
C16 C17 H17A 109.5 . . ?
C16 C17 H17B 109.5 . . ?
C16 C17 H17C 109.5 . . ?
H17A C17 H17B 109.5 . . ?
H17A C17 H17C 109.5 . . ?
H17B C17 H17C 109.5 . . ?
C19 N3 C19 115.6(5) 2_565 . ?
C19 N3 C20 109.8(2) . 2_565 ?
C19 N3 C20 106.3(3) 2_565 2_565 ?
C19 N3 C20 109.8(2) 2_565 . ?
C19 N3 C20 106.3(3) . . ?
C20 N3 C20 108.9(5) 2_565 . ?
H18A C18 H18B 109.5 . . ?
H18A C18 H18C 109.5 . . ?
H18B C18 H18C 109.5 . . ?
C19 C18 H18A 109.5 . . ?
C19 C18 H18B 109.5 . . ?
C19 C18 H18C 109.5 . . ?
N3 C19 H19A 108.6 . . ?
N3 C19 H19B 108.6 . . ?
C18 C19 N3 114.6(4) . . ?
C18 C19 H19A 108.6 . . ?
C18 C19 H19B 108.6 . . ?
H19A C19 H19B 107.6 . . ?
N3 C20 H20A 108.2 . . ?
N3 C20 H20B 108.2 . . ?
H20A C20 H20B 107.3 . . ?
C21 C20 N3 116.5(4) . . ?
C21 C20 H20A 108.2 . . ?
C21 C20 H20B 108.2 . . ?
C20 C21 H21A 109.5 . . ?
C20 C21 H21B 109.5 . . ?
C20 C21 H21C 109.5 . . ?
H21A C21 H21B 109.5 . . ?
H21A C21 H21C 109.5 . . ?
H21B C21 H21C 109.5 . . ?

loop_
_geom_bond_atom_site_label_1
_geom_bond_atom_site_label_2
_geom_bond_distance
_geom_bond_site_symmetry_2
_geom_bond_publ_flag
N1 C2 1.408(3) . ?
N1 C9 1.399(3) . ?
N1 B11 1.503(3) . ?
C1 H1 1.1200 . ?
C1 B1 1.699(4) . ?
C1 B2 1.699(4) . ?
C1 B3 1.709(4) . ?
C1 B4 1.702(4) . ?
C1 B5 1.705(4) . ?
C2 C3 1.396(3) . ?
C2 C7 1.401(3) . ?
C3 H3 0.9500 . ?
C3 C4 1.378(3) . ?
C4 H4 0.9500 . ?
C4 C5 1.403(3) . ?
C5 C5 1.493(4) 5_666 ?
C5 C6 1.387(3) . ?
C6 H6 0.9500 . ?
C6 C7 1.397(3) . ?
C7 C8 1.440(3) . ?
C8 C9 1.423(3) . ?
C8 C13 1.391(3) . ?
C9 C10 1.398(3) . ?
C10 H10 0.9500 . ?
C10 C11 1.384(4) . ?
C11 H11 0.9500 . ?
C11 C12 1.407(4) . ?
C12 H12 0.9500 . ?
C12 C13 1.370(3) . ?
C13 H13 0.9500 . ?
B1 H1A 1.1200 . ?
B1 B2 1.769(5) . ?
B1 B5 1.754(4) . ?
B1 B6 1.769(4) . ?
B1 B7 1.768(4) . ?
B2 H2 1.1200 . ?
B2 B3 1.781(4) . ?
B2 B7 1.769(4) . ?
B2 B8 1.773(4) . ?
B3 H3A 1.1200 . ?
B3 B4 1.767(5) . ?
B3 B8 1.769(4) . ?
B3 B9 1.765(4) . ?
B4 H4A 1.1200 . ?
B4 B5 1.780(5) . ?
B4 B9 1.764(4) . ?
B4 B10 1.760(4) . ?
B5 H5 1.1200 . ?
B5 B6 1.767(5) . ?
B5 B10 1.752(4) . ?
B6 H6A 1.1200 . ?
B6 B7 1.778(4) . ?
B6 B10 1.771(4) . ?
B6 B11 1.815(4) . ?
B7 H7 1.1200 . ?
B7 B8 1.795(4) . ?
B7 B11 1.800(3) . ?
B8 H8 1.1200 . ?
B8 B9 1.779(4) . ?
B8 B11 1.791(4) . ?
B9 H9 1.1200 . ?
B9 B10 1.798(4) . ?
B9 B11 1.786(4) . ?
B10 H10A 1.1200 . ?
B10 B11 1.803(4) . ?
N2 C15 1.517(3) 4 ?
N2 C15 1.517(3) . ?
N2 C16 1.513(3) . ?
N2 C16 1.513(3) 4 ?
C14 H14A 0.9800 . ?
C14 H14B 0.9800 . ?
C14 H14C 0.9800 . ?
C14 C15 1.509(4) . ?
C15 H15A 0.9900 . ?
C15 H15B 0.9900 . ?
C16 H16A 0.9900 . ?
C16 H16B 0.9900 . ?
C16 C17 1.516(4) . ?
C17 H17A 0.9800 . ?
C17 H17B 0.9800 . ?
C17 H17C 0.9800 . ?
N3 C19 1.479(5) . ?
N3 C19 1.479(5) 2_565 ?
N3 C20 1.546(5) 2_565 ?
N3 C20 1.546(5) . ?
C18 H18A 0.9800 . ?
C18 H18B 0.9800 . ?
C18 H18C 0.9800 . ?
C18 C19 1.426(7) . ?
C19 H19A 0.9900 . ?
C19 H19B 0.9900 . ?
C20 H20A 0.9900 . ?
C20 H20B 0.9900 . ?
C20 C21 1.460(7) . ?
C21 H21A 0.9800 . ?
C21 H21B 0.9800 . ?
C21 H21C 0.9800 . ?

loop_
_geom_torsion_atom_site_label_1
_geom_torsion_atom_site_label_2
_geom_torsion_atom_site_label_3
_geom_torsion_atom_site_label_4
_geom_torsion
_geom_torsion_site_symmetry_1
_geom_torsion_site_symmetry_2
_geom_torsion_site_symmetry_3
_geom_torsion_site_symmetry_4
_geom_torsion_publ_flag
N1 C2 C3 C4 -176.2(3) . . . . ?
N1 C2 C7 C6 177.6(2) . . . . ?
N1 C2 C7 C8 0.4(3) . . . . ?
N1 C9 C10 C11 -179.6(2) . . . . ?
C1 B1 B2 B3 33.12(19) . . . . ?
C1 B1 B2 B7 134.40(19) . . . . ?
C1 B1 B2 B8 96.4(2) . . . . ?
C1 B1 B5 B4 -33.1(2) . . . . ?
C1 B1 B5 B6 -134.3(2) . . . . ?
C1 B1 B5 B10 -96.3(2) . . . . ?
C1 B1 B6 B5 39.6(2) . . . . ?
C1 B1 B6 B7 -98.7(2) . . . . ?
C1 B1 B6 B10 2.5(3) . . . . ?
C1 B1 B6 B11 -61.0(3) . . . . ?
C1 B1 B7 B2 -39.16(19) . . . . ?
C1 B1 B7 B6 99.4(2) . . . . ?
C1 B1 B7 B8 -1.9(3) . . . . ?
C1 B1 B7 B11 61.2(2) . . . . ?
C1 B2 B3 B4 33.31(19) . . . . ?
C1 B2 B3 B8 134.6(2) . . . . ?
C1 B2 B3 B9 96.5(2) . . . . ?
C1 B2 B7 B1 39.12(19) . . . . ?
C1 B2 B7 B6 2.1(3) . . . . ?
C1 B2 B7 B8 -99.0(2) . . . . ?
C1 B2 B7 B11 -62.3(3) . . . . ?
C1 B2 B8 B3 -39.1(2) . . . . ?
C1 B2 B8 B7 99.0(2) . . . . ?
C1 B2 B8 B9 -1.4(3) . . . . ?
C1 B2 B8 B11 62.0(3) . . . . ?
C1 B3 B4 B5 32.9(2) . . . . ?
C1 B3 B4 B9 134.3(2) . . . . ?
C1 B3 B4 B10 95.8(2) . . . . ?
C1 B3 B8 B2 38.75(19) . . . . ?
C1 B3 B8 B7 1.5(3) . . . . ?
C1 B3 B8 B9 -98.9(2) . . . . ?
C1 B3 B8 B11 -62.2(2) . . . . ?
C1 B3 B9 B4 -39.2(2) . . . . ?
C1 B3 B9 B8 98.6(2) . . . . ?
C1 B3 B9 B10 -2.1(3) . . . . ?
C1 B3 B9 B11 61.7(3) . . . . ?
C1 B4 B5 B1 33.3(2) . . . . ?
C1 B4 B5 B6 97.0(2) . . . . ?
C1 B4 B5 B10 134.6(2) . . . . ?
C1 B4 B9 B3 39.5(2) . . . . ?
C1 B4 B9 B8 1.9(3) . . . . ?
C1 B4 B9 B10 -98.5(2) . . . . ?
C1 B4 B9 B11 -61.9(3) . . . . ?
C1 B4 B10 B5 -38.8(2) . . . . ?
C1 B4 B10 B6 -1.1(3) . . . . ?
C1 B4 B10 B9 99.6(2) . . . . ?
C1 B4 B10 B11 63.5(3) . . . . ?
C1 B5 B6 B1 -39.4(2) . . . . ?
C1 B5 B6 B7 -2.3(3) . . . . ?
C1 B5 B6 B10 98.5(2) . . . . ?
C1 B5 B6 B11 61.1(2) . . . . ?
C1 B5 B10 B4 38.8(2) . . . . ?
C1 B5 B10 B6 -99.4(2) . . . . ?
C1 B5 B10 B9 1.7(3) . . . . ?
C1 B5 B10 B11 -61.4(3) . . . . ?
C2 N1 C9 C8 4.5(3) . . . . ?
C2 N1 C9 C10 -171.8(2) . . . . ?
C2 N1 B11 B6 -87.0(3) . . . . ?
C2 N1 B11 B7 -159.4(2) . . . . ?
C2 N1 B11 B8 127.9(2) . . . . ?
C2 N1 B11 B9 56.8(3) . . . . ?
C2 N1 B11 B10 -15.4(4) . . . . ?
C2 C3 C4 C5 0.8(5) . . . . ?
C2 C7 C8 C9 2.3(3) . . . . ?
C2 C7 C8 C13 -179.5(3) . . . . ?
C3 C2 C7 C6 1.4(4) . . . . ?
C3 C2 C7 C8 -175.8(3) . . . . ?
C3 C4 C5 C5 177.6(4) . . . 5_666 ?
C3 C4 C5 C6 -1.3(5) . . . . ?
C4 C5 C6 C7 1.7(4) . . . . ?
C5 C5 C6 C7 -177.1(3) 5_666 . . . ?
C5 C6 C7 C2 -1.8(4) . . . . ?
C5 C6 C7 C8 174.5(3) . . . . ?
C6 C7 C8 C9 -174.4(3) . . . . ?
C6 C7 C8 C13 3.7(5) . . . . ?
C7 C2 C3 C4 -0.8(4) . . . . ?
C7 C8 C9 N1 -4.3(3) . . . . ?
C7 C8 C9 C10 172.4(2) . . . . ?
C7 C8 C13 C12 -175.4(3) . . . . ?
C8 C9 C10 C11 4.4(3) . . . . ?
C9 N1 C2 C3 172.6(3) . . . . ?
C9 N1 C2 C7 -3.0(3) . . . . ?
C9 N1 B11 B6 86.7(3) . . . . ?
C9 N1 B11 B7 14.2(4) . . . . ?
C9 N1 B11 B8 -58.5(3) . . . . ?
C9 N1 B11 B9 -129.5(2) . . . . ?
C9 N1 B11 B10 158.3(2) . . . . ?
C9 C8 C13 C12 2.5(4) . . . . ?
C9 C10 C11 C12 0.5(4) . . . . ?
C10 C11 C12 C13 -4.0(4) . . . . ?
C11 C12 C13 C8 2.4(4) . . . . ?
C13 C8 C9 N1 177.3(2) . . . . ?
C13 C8 C9 C10 -6.0(3) . . . . ?
B1 C1 B2 B3 -142.6(2) . . . . ?
B1 C1 B2 B7 -39.79(18) . . . . ?
B1 C1 B2 B8 -103.1(2) . . . . ?
B1 C1 B3 B2 36.6(2) . . . . ?
B1 C1 B3 B4 -105.6(2) . . . . ?
B1 C1 B3 B8 -3.0(3) . . . . ?
B1 C1 B3 B9 -65.7(3) . . . . ?
B1 C1 B4 B3 106.6(3) . . . . ?
B1 C1 B4 B5 -36.2(2) . . . . ?
B1 C1 B4 B9 66.7(3) . . . . ?
B1 C1 B4 B10 2.9(3) . . . . ?
B1 C1 B5 B4 142.4(2) . . . . ?
B1 C1 B5 B6 40.2(2) . . . . ?
B1 C1 B5 B10 102.9(2) . . . . ?
B1 B2 B3 C1 -33.1(2) . . . . ?
B1 B2 B3 B4 0.2(3) . . . . ?
B1 B2 B3 B8 101.5(2) . . . . ?
B1 B2 B3 B9 63.5(3) . . . . ?
B1 B2 B7 B6 -36.99(19) . . . . ?
B1 B2 B7 B8 -138.1(2) . . . . ?
B1 B2 B7 B11 -101.4(2) . . . . ?
B1 B2 B8 B3 -100.4(2) . . . . ?
B1 B2 B8 B7 37.6(2) . . . . ?
B1 B2 B8 B9 -62.8(3) . . . . ?
B1 B2 B8 B11 0.7(3) . . . . ?
B1 B5 B6 B7 37.1(2) . . . . ?
B1 B5 B6 B10 137.9(2) . . . . ?
B1 B5 B6 B11 100.5(2) . . . . ?
B1 B5 B10 B4 100.3(3) . . . . ?
B1 B5 B10 B6 -37.9(2) . . . . ?
B1 B5 B10 B9 63.2(3) . . . . ?
B1 B5 B10 B11 0.1(3) . . . . ?
B1 B6 B7 B2 37.1(2) . . . . ?
B1 B6 B7 B8 100.2(2) . . . . ?
B1 B6 B7 B11 137.9(2) . . . . ?
B1 B6 B10 B4 -0.9(3) . . . . ?
B1 B6 B10 B5 37.1(2) . . . . ?
B1 B6 B10 B9 -64.0(3) . . . . ?
B1 B6 B10 B11 -101.2(2) . . . . ?
B1 B6 B11 N1 -149.5(2) . . . . ?
B1 B6 B11 B7 -37.51(19) . . . . ?
B1 B6 B11 B8 -0.1(3) . . . . ?
B1 B6 B11 B9 62.6(2) . . . . ?
B1 B6 B11 B10 99.8(2) . . . . ?
B1 B7 B8 B2 -37.38(19) . . . . ?
B1 B7 B8 B3 0.2(2) . . . . ?
B1 B7 B8 B9 63.2(2) . . . . ?
B1 B7 B8 B11 101.5(2) . . . . ?
B1 B7 B11 N1 149.9(2) . . . . ?
B1 B7 B11 B6 37.7(2) . . . . ?
B1 B7 B11 B8 -100.1(2) . . . . ?
B1 B7 B11 B9 -62.2(3) . . . . ?
B1 B7 B11 B10 0.7(3) . . . . ?
B2 C1 B1 B5 142.7(2) . . . . ?
B2 C1 B1 B6 102.6(2) . . . . ?
B2 C1 B1 B7 39.83(18) . . . . ?
B2 C1 B3 B4 -142.1(2) . . . . ?
B2 C1 B3 B8 -39.57(19) . . . . ?
B2 C1 B3 B9 -102.3(2) . . . . ?
B2 C1 B4 B3 36.9(2) . . . . ?
B2 C1 B4 B5 -105.9(3) . . . . ?
B2 C1 B4 B9 -3.0(3) . . . . ?
B2 C1 B4 B10 -66.7(3) . . . . ?
B2 C1 B5 B1 -36.2(2) . . . . ?
B2 C1 B5 B4 106.2(2) . . . . ?
B2 C1 B5 B6 4.0(3) . . . . ?
B2 C1 B5 B10 66.8(3) . . . . ?
B2 B1 B5 C1 33.0(2) . . . . ?
B2 B1 B5 B4 0.0(3) . . . . ?
B2 B1 B5 B6 -101.2(2) . . . . ?
B2 B1 B5 B10 -63.3(3) . . . . ?
B2 B1 B6 B5 101.1(2) . . . . ?
B2 B1 B6 B7 -37.2(2) . . . . ?
B2 B1 B6 B10 64.0(3) . . . . ?
B2 B1 B6 B11 0.5(3) . . . . ?
B2 B1 B7 B6 138.6(2) . . . . ?
B2 B1 B7 B8 37.22(18) . . . . ?
B2 B1 B7 B11 100.4(2) . . . . ?
B2 B3 B4 C1 -33.16(19) . . . . ?
B2 B3 B4 B5 -0.3(3) . . . . ?
B2 B3 B4 B9 101.1(2) . . . . ?
B2 B3 B4 B10 62.7(3) . . . . ?
B2 B3 B8 B7 -37.21(19) . . . . ?
B2 B3 B8 B9 -137.6(2) . . . . ?
B2 B3 B8 B11 -100.9(2) . . . . ?
B2 B3 B9 B4 -100.0(2) . . . . ?
B2 B3 B9 B8 37.8(2) . . . . ?
B2 B3 B9 B10 -63.0(3) . . . . ?
B2 B3 B9 B11 0.9(3) . . . . ?
B2 B7 B8 B3 37.63(19) . . . . ?
B2 B7 B8 B9 100.6(2) . . . . ?
B2 B7 B8 B11 138.8(2) . . . . ?
B2 B7 B11 N1 -146.6(2) . . . . ?
B2 B7 B11 B6 101.2(2) . . . . ?
B2 B7 B11 B8 -36.6(2) . . . . ?
B2 B7 B11 B9 1.3(3) . . . . ?
B2 B7 B11 B10 64.2(2) . . . . ?
B2 B8 B9 B3 -38.0(2) . . . . ?
B2 B8 B9 B4 -0.3(3) . . . . ?
B2 B8 B9 B10 62.2(2) . . . . ?
B2 B8 B9 B11 101.1(2) . . . . ?
B2 B8 B11 N1 149.8(2) . . . . ?
B2 B8 B11 B6 -0.4(3) . . . . ?
B2 B8 B11 B7 36.60(19) . . . . ?
B2 B8 B11 B9 -100.5(2) . . . . ?
B2 B8 B11 B10 -61.9(2) . . . . ?
B3 C1 B1 B2 -36.7(2) . . . . ?
B3 C1 B1 B5 106.1(2) . . . . ?
B3 C1 B1 B6 65.9(3) . . . . ?
B3 C1 B1 B7 3.2(3) . . . . ?
B3 C1 B2 B1 142.6(2) . . . . ?
B3 C1 B2 B7 102.8(2) . . . . ?
B3 C1 B2 B8 39.53(19) . . . . ?
B3 C1 B4 B5 -142.9(2) . . . . ?
B3 C1 B4 B9 -40.0(2) . . . . ?
B3 C1 B4 B10 -103.7(2) . . . . ?
B3 C1 B5 B1 -106.3(3) . . . . ?
B3 C1 B5 B4 36.1(2) . . . . ?
B3 C1 B5 B6 -66.1(3) . . . . ?
B3 C1 B5 B10 -3.3(3) . . . . ?
B3 B2 B7 B1 100.6(2) . . . . ?
B3 B2 B7 B6 63.6(3) . . . . ?
B3 B2 B7 B8 -37.5(2) . . . . ?
B3 B2 B7 B11 -0.8(3) . . . . ?
B3 B2 B8 B7 138.0(2) . . . . ?
B3 B2 B8 B9 37.64(19) . . . . ?
B3 B2 B8 B11 101.1(2) . . . . ?
B3 B4 B5 C1 -33.0(2) . . . . ?
B3 B4 B5 B1 0.2(3) . . . . ?
B3 B4 B5 B6 64.0(3) . . . . ?
B3 B4 B5 B10 101.6(2) . . . . ?
B3 B4 B9 B8 -37.58(19) . . . . ?
B3 B4 B9 B10 -137.9(2) . . . . ?
B3 B4 B9 B11 -101.4(2) . . . . ?
B3 B4 B10 B5 -100.5(2) . . . . ?
B3 B4 B10 B6 -62.9(3) . . . . ?
B3 B4 B10 B9 37.8(2) . . . . ?
B3 B4 B10 B11 1.8(3) . . . . ?
B3 B8 B9 B4 37.7(2) . . . . ?
B3 B8 B9 B10 100.1(2) . . . . ?
B3 B8 B9 B11 139.0(2) . . . . ?
B3 B8 B11 N1 -146.2(2) . . . . ?
B3 B8 B11 B6 63.6(2) . . . . ?
B3 B8 B11 B7 100.5(2) . . . . ?
B3 B8 B11 B9 -36.58(19) . . . . ?
B3 B8 B11 B10 2.0(2) . . . . ?
B3 B9 B10 B4 -37.5(2) . . . . ?
B3 B9 B10 B5 0.3(3) . . . . ?
B3 B9 B10 B6 64.1(3) . . . . ?
B3 B9 B10 B11 101.9(2) . . . . ?
B3 B9 B11 N1 147.6(2) . . . . ?
B3 B9 B11 B6 -63.3(3) . . . . ?
B3 B9 B11 B7 -1.3(3) . . . . ?
B3 B9 B11 B8 36.8(2) . . . . ?
B3 B9 B11 B10 -99.8(2) . . . . ?
B4 C1 B1 B2 -106.1(2) . . . . ?
B4 C1 B1 B5 36.6(2) . . . . ?
B4 C1 B1 B6 -3.5(3) . . . . ?
B4 C1 B1 B7 -66.3(3) . . . . ?
B4 C1 B2 B1 105.9(2) . . . . ?
B4 C1 B2 B3 -36.7(2) . . . . ?
B4 C1 B2 B7 66.1(3) . . . . ?
B4 C1 B2 B8 2.8(3) . . . . ?
B4 C1 B3 B2 142.1(2) . . . . ?
B4 C1 B3 B8 102.5(2) . . . . ?
B4 C1 B3 B9 39.8(2) . . . . ?
B4 C1 B5 B1 -142.4(2) . . . . ?
B4 C1 B5 B6 -102.2(2) . . . . ?
B4 C1 B5 B10 -39.4(2) . . . . ?
B4 B3 B8 B2 100.0(2) . . . . ?
B4 B3 B8 B7 62.8(2) . . . . ?
B4 B3 B8 B9 -37.7(2) . . . . ?
B4 B3 B8 B11 -0.9(3) . . . . ?
B4 B3 B9 B8 137.8(2) . . . . ?
B4 B3 B9 B10 37.1(2) . . . . ?
B4 B3 B9 B11 100.9(2) . . . . ?
B4 B5 B6 B1 -100.6(2) . . . . ?
B4 B5 B6 B7 -63.5(2) . . . . ?
B4 B5 B6 B10 37.3(2) . . . . ?
B4 B5 B6 B11 -0.1(3) . . . . ?
B4 B5 B10 B6 -138.2(2) . . . . ?
B4 B5 B10 B9 -37.1(2) . . . . ?
B4 B5 B10 B11 -100.2(2) . . . . ?
B4 B9 B10 B5 37.7(2) . . . . ?
B4 B9 B10 B6 101.5(2) . . . . ?
B4 B9 B10 B11 139.40(19) . . . . ?
B4 B9 B11 N1 -148.6(2) . . . . ?
B4 B9 B11 B6 0.4(2) . . . . ?
B4 B9 B11 B7 62.4(2) . . . . ?
B4 B9 B11 B8 100.5(2) . . . . ?
B4 B9 B11 B10 -36.07(18) . . . . ?
B4 B10 B11 N1 145.4(2) . . . . ?
B4 B10 B11 B6 -102.2(2) . . . . ?
B4 B10 B11 B7 -65.1(2) . . . . ?
B4 B10 B11 B8 -2.3(2) . . . . ?
B4 B10 B11 B9 36.03(18) . . . . ?
B5 C1 B1 B2 -142.7(2) . . . . ?
B5 C1 B1 B6 -40.1(2) . . . . ?
B5 C1 B1 B7 -102.9(2) . . . . ?
B5 C1 B2 B1 35.9(2) . . . . ?
B5 C1 B2 B3 -106.7(2) . . . . ?
B5 C1 B2 B7 -3.9(3) . . . . ?
B5 C1 B2 B8 -67.1(3) . . . . ?
B5 C1 B3 B2 105.8(3) . . . . ?
B5 C1 B3 B4 -36.3(2) . . . . ?
B5 C1 B3 B8 66.2(3) . . . . ?
B5 C1 B3 B9 3.5(3) . . . . ?
B5 C1 B4 B3 142.9(2) . . . . ?
B5 C1 B4 B9 102.9(2) . . . . ?
B5 C1 B4 B10 39.2(2) . . . . ?
B5 B1 B2 C1 -33.2(2) . . . . ?
B5 B1 B2 B3 -0.1(3) . . . . ?
B5 B1 B2 B7 101.2(2) . . . . ?
B5 B1 B2 B8 63.1(3) . . . . ?
B5 B1 B6 B7 -138.3(2) . . . . ?
B5 B1 B6 B10 -37.1(2) . . . . ?
B5 B1 B6 B11 -100.6(2) . . . . ?
B5 B1 B7 B2 -101.1(2) . . . . ?
B5 B1 B7 B6 37.5(2) . . . . ?
B5 B1 B7 B8 -63.9(3) . . . . ?
B5 B1 B7 B11 -0.7(3) . . . . ?
B5 B4 B9 B3 100.9(2) . . . . ?
B5 B4 B9 B8 63.3(3) . . . . ?
B5 B4 B9 B10 -37.07(19) . . . . ?
B5 B4 B9 B11 -0.5(3) . . . . ?
B5 B4 B10 B6 37.7(2) . . . . ?
B5 B4 B10 B9 138.4(2) . . . . ?
B5 B4 B10 B11 102.3(2) . . . . ?
B5 B6 B7 B1 -36.9(2) . . . . ?
B5 B6 B7 B2 0.1(3) . . . . ?
B5 B6 B7 B8 63.3(2) . . . . ?
B5 B6 B7 B11 100.9(2) . . . . ?
B5 B6 B10 B4 -38.0(2) . . . . ?
B5 B6 B10 B9 -101.1(2) . . . . ?
B5 B6 B10 B11 -138.3(2) . . . . ?
B5 B6 B11 N1 147.8(2) . . . . ?
B5 B6 B11 B7 -100.3(2) . . . . ?
B5 B6 B11 B8 -62.9(2) . . . . ?
B5 B6 B11 B9 -0.2(2) . . . . ?
B5 B6 B11 B10 36.97(19) . . . . ?
B5 B10 B11 N1 -150.0(2) . . . . ?
B5 B10 B11 B6 -37.6(2) . . . . ?
B5 B10 B11 B7 -0.5(3) . . . . ?
B5 B10 B11 B8 62.2(3) . . . . ?
B5 B10 B11 B9 100.6(2) . . . . ?
B6 B1 B2 C1 -97.1(2) . . . . ?
B6 B1 B2 B3 -64.0(3) . . . . ?
B6 B1 B2 B7 37.3(2) . . . . ?
B6 B1 B2 B8 -0.7(3) . . . . ?
B6 B1 B5 C1 134.3(2) . . . . ?
B6 B1 B5 B4 101.2(2) . . . . ?
B6 B1 B5 B10 37.9(2) . . . . ?
B6 B1 B7 B2 -138.6(2) . . . . ?
B6 B1 B7 B8 -101.4(2) . . . . ?
B6 B1 B7 B11 -38.20(19) . . . . ?
B6 B5 B10 B4 138.2(2) . . . . ?
B6 B5 B10 B9 101.1(2) . . . . ?
B6 B5 B10 B11 38.0(2) . . . . ?
B6 B7 B8 B2 -100.7(2) . . . . ?
B6 B7 B8 B3 -63.0(2) . . . . ?
B6 B7 B8 B9 -0.1(3) . . . . ?
B6 B7 B8 B11 38.18(19) . . . . ?
B6 B7 B11 N1 112.2(3) . . . . ?
B6 B7 B11 B8 -137.8(2) . . . . ?
B6 B7 B11 B9 -99.9(2) . . . . ?
B6 B7 B11 B10 -36.97(19) . . . . ?
B6 B10 B11 N1 -112.3(2) . . . . ?
B6 B10 B11 B7 37.12(18) . . . . ?
B6 B10 B11 B8 99.9(2) . . . . ?
B6 B10 B11 B9 138.2(2) . . . . ?
B7 B1 B2 C1 -134.40(19) . . . . ?
B7 B1 B2 B3 -101.3(2) . . . . ?
B7 B1 B2 B8 -38.0(2) . . . . ?
B7 B1 B5 C1 96.7(2) . . . . ?
B7 B1 B5 B4 63.6(3) . . . . ?
B7 B1 B5 B6 -37.6(2) . . . . ?
B7 B1 B5 B10 0.4(3) . . . . ?
B7 B1 B6 B5 138.3(2) . . . . ?
B7 B1 B6 B10 101.2(2) . . . . ?
B7 B1 B6 B11 37.66(19) . . . . ?
B7 B2 B3 C1 -96.6(2) . . . . ?
B7 B2 B3 B4 -63.2(3) . . . . ?
B7 B2 B3 B8 38.0(2) . . . . ?
B7 B2 B3 B9 0.0(3) . . . . ?
B7 B2 B8 B3 -138.0(2) . . . . ?
B7 B2 B8 B9 -100.4(2) . . . . ?
B7 B2 B8 B11 -36.95(19) . . . . ?
B7 B6 B10 B4 62.1(3) . . . . ?
B7 B6 B10 B5 100.1(2) . . . . ?
B7 B6 B10 B9 -1.0(3) . . . . ?
B7 B6 B10 B11 -38.19(19) . . . . ?
B7 B6 B11 N1 -112.0(2) . . . . ?
B7 B6 B11 B8 37.43(19) . . . . ?
B7 B6 B11 B9 100.1(2) . . . . ?
B7 B6 B11 B10 137.3(2) . . . . ?
B7 B8 B9 B3 -100.7(2) . . . . ?
B7 B8 B9 B4 -63.0(2) . . . . ?
B7 B8 B9 B10 -0.6(2) . . . . ?
B7 B8 B9 B11 38.33(18) . . . . ?
B7 B8 B11 N1 113.2(2) . . . . ?
B7 B8 B11 B6 -36.95(19) . . . . ?
B7 B8 B11 B9 -137.1(2) . . . . ?
B7 B8 B11 B10 -98.5(2) . . . . ?
B8 B2 B3 C1 -134.6(2) . . . . ?
B8 B2 B3 B4 -101.3(2) . . . . ?
B8 B2 B3 B9 -38.0(2) . . . . ?
B8 B2 B7 B1 138.1(2) . . . . ?
B8 B2 B7 B6 101.1(2) . . . . ?
B8 B2 B7 B11 36.7(2) . . . . ?
B8 B3 B4 C1 -96.4(2) . . . . ?
B8 B3 B4 B5 -63.5(3) . . . . ?
B8 B3 B4 B9 37.91(19) . . . . ?
B8 B3 B4 B10 -0.5(3) . . . . ?
B8 B3 B9 B4 -137.8(2) . . . . ?
B8 B3 B9 B10 -100.8(2) . . . . ?
B8 B3 B9 B11 -36.9(2) . . . . ?
B8 B7 B11 N1 -110.0(3) . . . . ?
B8 B7 B11 B6 137.8(2) . . . . ?
B8 B7 B11 B9 37.9(2) . . . . ?
B8 B7 B11 B10 100.9(2) . . . . ?
B8 B9 B10 B4 -100.6(2) . . . . ?
B8 B9 B10 B5 -62.9(2) . . . . ?
B8 B9 B10 B6 1.0(3) . . . . ?
B8 B9 B10 B11 38.84(17) . . . . ?
B8 B9 B11 N1 110.9(2) . . . . ?
B8 B9 B11 B6 -100.0(2) . . . . ?
B8 B9 B11 B7 -38.09(19) . . . . ?
B8 B9 B11 B10 -136.53(19) . . . . ?
B9 B3 B4 C1 -134.3(2) . . . . ?
B9 B3 B4 B5 -101.4(2) . . . . ?
B9 B3 B4 B10 -38.4(2) . . . . ?
B9 B3 B8 B2 137.6(2) . . . . ?
B9 B3 B8 B7 100.4(2) . . . . ?
B9 B3 B8 B11 36.73(19) . . . . ?
B9 B4 B5 C1 -96.7(2) . . . . ?
B9 B4 B5 B1 -63.4(3) . . . . ?
B9 B4 B5 B6 0.4(3) . . . . ?
B9 B4 B5 B10 38.0(2) . . . . ?
B9 B4 B10 B5 -138.4(2) . . . . ?
B9 B4 B10 B6 -100.7(2) . . . . ?
B9 B4 B10 B11 -36.05(18) . . . . ?
B9 B8 B11 N1 -109.7(2) . . . . ?
B9 B8 B11 B6 100.2(2) . . . . ?
B9 B8 B11 B7 137.1(2) . . . . ?
B9 B8 B11 B10 38.58(18) . . . . ?
B9 B10 B11 N1 109.4(2) . . . . ?
B9 B10 B11 B6 -138.2(2) . . . . ?
B9 B10 B11 B7 -101.12(19) . . . . ?
B9 B10 B11 B8 -38.36(17) . . . . ?
B10 B4 B5 C1 -134.6(2) . . . . ?
B10 B4 B5 B1 -101.4(2) . . . . ?
B10 B4 B5 B6 -37.6(2) . . . . ?
B10 B4 B9 B3 137.9(2) . . . . ?
B10 B4 B9 B8 100.4(2) . . . . ?
B10 B4 B9 B11 36.58(18) . . . . ?
B10 B5 B6 B1 -137.9(2) . . . . ?
B10 B5 B6 B7 -100.8(2) . . . . ?
B10 B5 B6 B11 -37.41(19) . . . . ?
B10 B6 B7 B1 -99.5(2) . . . . ?
B10 B6 B7 B2 -62.5(3) . . . . ?
B10 B6 B7 B8 0.6(3) . . . . ?
B10 B6 B7 B11 38.30(19) . . . . ?
B10 B6 B11 N1 110.8(2) . . . . ?
B10 B6 B11 B7 -137.3(2) . . . . ?
B10 B6 B11 B8 -99.8(2) . . . . ?
B10 B6 B11 B9 -37.16(18) . . . . ?
B10 B9 B11 N1 -112.6(2) . . . . ?
B10 B9 B11 B6 36.49(17) . . . . ?
B10 B9 B11 B7 98.4(2) . . . . ?
B10 B9 B11 B8 136.53(19) . . . . ?
B11 N1 C2 C3 -12.6(4) . . . . ?
B11 N1 C2 C7 171.8(2) . . . . ?
B11 N1 C9 C8 -170.2(2) . . . . ?
B11 N1 C9 C10 13.6(4) . . . . ?
B11 B6 B7 B1 -137.9(2) . . . . ?
B11 B6 B7 B2 -100.8(2) . . . . ?
B11 B6 B7 B8 -37.65(18) . . . . ?
B11 B6 B10 B4 100.3(2) . . . . ?
B11 B6 B10 B5 138.3(2) . . . . ?
B11 B6 B10 B9 37.20(18) . . . . ?
B11 B7 B8 B2 -138.8(2) . . . . ?
B11 B7 B8 B3 -101.2(2) . . . . ?
B11 B7 B8 B9 -38.24(18) . . . . ?
B11 B8 B9 B3 -139.0(2) . . . . ?
B11 B8 B9 B4 -101.4(2) . . . . ?
B11 B8 B9 B10 -38.88(18) . . . . ?
B11 B9 B10 B4 -139.40(19) . . . . ?
B11 B9 B10 B5 -101.7(2) . . . . ?
B11 B9 B10 B6 -37.88(18) . . . . ?
C15 N2 C15 C14 177.3(3) 4 . . . ?
C15 N2 C16 C17 -58.6(3) . . . . ?
C15 N2 C16 C17 58.4(3) 4 . . . ?
C16 N2 C15 C14 -62.0(3) . . . . ?
C16 N2 C15 C14 57.3(3) 4 . . . ?
C16 N2 C16 C17 179.6(3) 4 . . . ?
C19 N3 C19 C18 -58.5(4) 2_565 . . . ?
C19 N3 C20 C21 -179.5(4) . . . . ?
C19 N3 C20 C21 54.8(5) 2_565 . . . ?
C20 N3 C19 C18 61.7(6) 2_565 . . . ?
C20 N3 C19 C18 179.4(5) . . . . ?
C20 N3 C20 C21 -61.2(4) 2_565 . . . ?
